data_4002197
loop_
_publ_author_name
'Sui, Fan'
'He, Hua'
'Bobev, Svilen'
'Zhao, Jing'
'Osterloh, Frank E.'
'Kauzlarich, Susan M.'

_publ_section_title
;
 Synthesis, Structure, Thermoelectric Properties, and Band Gaps of Alkali
 Metal Containing Type I Clathrates: A8Ga8Si38(A = K, Rb, Cs) and
 K8Al8Si38
;
_journal_issue 8
_journal_name_full 'Chemistry of Materials'
_journal_page_first 2812
_journal_paper_doi 10.1021/cm504436v
_journal_volume 27
_journal_year 2015
_chemical_formula_sum 'Cs8 Ga7.8 Si38.2'
_chemical_formula_weight 2680.13
_chemical_name_systematic
; 
 ? 
;
_space_group_IT_number 223
_symmetry_cell_setting cubic
_symmetry_space_group_name_Hall '-P 4n 2 3'
_symmetry_space_group_name_H-M 'P m -3 n'
_atom_sites_solution_primary direct
_atom_sites_solution_secondary difmap
_audit_creation_method SHELXL-97
_cell_angle_alpha 90.00
_cell_angle_beta 90.00
_cell_angle_gamma 90.00
_cell_formula_units_Z 1
_cell_length_a 10.5339(3)
_cell_length_b 10.5339(3)
_cell_length_c 10.5339(3)
_cell_measurement_reflns_used 1003
_cell_measurement_temperature 200(2)
_cell_measurement_theta_max 27.07
_cell_measurement_theta_min 3.87
_cell_volume 1168.87(6)
_computing_cell_refinement 'Bruker SMART'
_computing_data_collection 'Bruker SMART'
_computing_data_reduction 'Bruker SAINT'
_computing_molecular_graphics 'Bruker SHELXTL'
_computing_publication_material 'Bruker SHELXTL'
_computing_structure_refinement 'SHELXL-97 (Sheldrick, 1997)'
_computing_structure_solution 'SHELXS-97 (Sheldrick, 1990)'
_diffrn_ambient_temperature 200(2)
_diffrn_measured_fraction_theta_full 1.000
_diffrn_measured_fraction_theta_max 1.000
_diffrn_measurement_device_type 'CCD area detector'
_diffrn_measurement_method 'phi and omega scans'
_diffrn_radiation_monochromator graphite
_diffrn_radiation_source 'fine-focus sealed tube'
_diffrn_radiation_type MoK\a
_diffrn_radiation_wavelength 0.71073
_diffrn_reflns_av_R_equivalents 0.0432
_diffrn_reflns_av_sigmaI/netI 0.0102
_diffrn_reflns_limit_h_max 14
_diffrn_reflns_limit_h_min -14
_diffrn_reflns_limit_k_max 14
_diffrn_reflns_limit_k_min -14
_diffrn_reflns_limit_l_max 12
_diffrn_reflns_limit_l_min -13
_diffrn_reflns_number 9915
_diffrn_reflns_theta_full 28.26
_diffrn_reflns_theta_max 28.26
_diffrn_reflns_theta_min 2.73
_exptl_absorpt_coefficient_mu 11.563
_exptl_absorpt_correction_T_max 0.4657
_exptl_absorpt_correction_T_min 0.3970
_exptl_absorpt_correction_type multi-scan
_exptl_crystal_colour black
_exptl_crystal_density_diffrn 3.807
_exptl_crystal_density_method 'not measured'
_exptl_crystal_description bar
_exptl_crystal_F_000 1217
_exptl_crystal_size_max 0.10
_exptl_crystal_size_mid 0.09
_exptl_crystal_size_min 0.08
_refine_diff_density_max 0.462
_refine_diff_density_min -0.391
_refine_diff_density_rms 0.086
_refine_ls_extinction_method none
_refine_ls_goodness_of_fit_ref 1.183
_refine_ls_matrix_type full
_refine_ls_number_parameters 18
_refine_ls_number_reflns 287
_refine_ls_number_restraints 0
_refine_ls_restrained_S_all 1.183
_refine_ls_R_factor_all 0.0149
_refine_ls_R_factor_gt 0.0127
_refine_ls_shift/su_max 0.000
_refine_ls_shift/su_mean 0.000
_refine_ls_structure_factor_coef Fsqd
_refine_ls_weighting_details 'calc w=1/[\s^2^(Fo^2^)+(0.0151P)^2^+0.4558P] where P=(Fo^2^+2Fc^2^)/3'
_refine_ls_weighting_scheme calc
_refine_ls_wR_factor_gt 0.0298
_refine_ls_wR_factor_ref 0.0300
_reflns_number_gt 263
_reflns_number_total 287
_reflns_threshold_expression >2sigma(I)
_cod_data_source_file cm504436v_si_004.cif
_cod_data_source_block sad
_cod_depositor_comments
;
The following automatic conversions were performed:

'_symmetry_cell_setting' value 'Cubic' changed to 'cubic' according
to
/usr/data/users/saulius/crontab/automatic-downloads/rss-feeds/ACS/lib/dictionaries/cif_core.dic
dictionary named 'cif_core.dic' version 2.4.2 from 2011-04-26.

Automatic conversion script
Id: cif_fix_values 3143 2015-03-26 13:38:13Z robertas 

 Adding full bibliography for 4002196--4002198.cif.
;
_cod_original_sg_symbol_H-M Pm-3n
_cod_original_formula_sum 'Cs8 Ga7.80 Si38.20'
_cod_database_code 4002197

loop_
_symmetry_equiv_pos_as_xyz
'x, y, z'
'-x, -y, z'
'-x, y, -z'
'x, -y, -z'
'z, x, y'
'z, -x, -y'
'-z, -x, y'
'-z, x, -y'
'y, z, x'
'-y, z, -x'
'y, -z, -x'
'-y, -z, x'
'y+1/2, x+1/2, -z+1/2'
'-y+1/2, -x+1/2, -z+1/2'
'y+1/2, -x+1/2, z+1/2'
'-y+1/2, x+1/2, z+1/2'
'x+1/2, z+1/2, -y+1/2'
'-x+1/2, z+1/2, y+1/2'
'-x+1/2, -z+1/2, -y+1/2'
'x+1/2, -z+1/2, y+1/2'
'z+1/2, y+1/2, -x+1/2'
'z+1/2, -y+1/2, x+1/2'
'-z+1/2, y+1/2, x+1/2'
'-z+1/2, -y+1/2, -x+1/2'
'-x, -y, -z'
'x, y, -z'
'x, -y, z'
'-x, y, z'
'-z, -x, -y'
'-z, x, y'
'z, x, -y'
'z, -x, y'
'-y, -z, -x'
'y, -z, x'
'-y, z, x'
'y, z, -x'
'-y-1/2, -x-1/2, z-1/2'
'y-1/2, x-1/2, z-1/2'
'-y-1/2, x-1/2, -z-1/2'
'y-1/2, -x-1/2, -z-1/2'
'-x-1/2, -z-1/2, y-1/2'
'x-1/2, -z-1/2, -y-1/2'
'x-1/2, z-1/2, y-1/2'
'-x-1/2, z-1/2, -y-1/2'
'-z-1/2, -y-1/2, x-1/2'
'-z-1/2, y-1/2, -x-1/2'
'z-1/2, -y-1/2, -x-1/2'
'z-1/2, y-1/2, x-1/2'

loop_
_atom_site_label
_atom_site_type_symbol
_atom_site_fract_x
_atom_site_fract_y
_atom_site_fract_z
_atom_site_U_iso_or_equiv
_atom_site_adp_type
_atom_site_occupancy
_atom_site_symmetry_multiplicity
_atom_site_calc_flag
_atom_site_refinement_flags
Cs1 Cs 0.0000 0.5000 0.2500 0.01561(12) Uani 1 8 d S
Cs2 Cs 0.0000 0.0000 0.0000 0.01203(15) Uani 1 24 d S
Si1 Si 0.11995(5) 0.30536(5) 0.0000 0.01065(19) Uani 0.798(3) 2 d SP
Ga1 Ga 0.11995(5) 0.30536(5) 0.0000 0.01065(19) Uani 0.202(3) 2 d SP
Si2 Si 0.18515(5) 0.18515(5) 0.18515(5) 0.0107(3) Uani 0.991(3) 3 d SP
Ga2 Ga 0.18515(5) 0.18515(5) 0.18515(5) 0.0107(3) Uani 0.009(3) 3 d SP
Si3 Si 0.2500 0.5000 0.0000 0.0110(3) Uani 0.538(5) 8 d SP
Ga3 Ga 0.2500 0.5000 0.0000 0.0110(3) Uani 0.462(5) 8 d SP

loop_
_atom_site_aniso_label
_atom_site_aniso_U_11
_atom_site_aniso_U_22
_atom_site_aniso_U_33
_atom_site_aniso_U_23
_atom_site_aniso_U_13
_atom_site_aniso_U_12
Cs1 0.01715(14) 0.01715(14) 0.01252(19) 0.000 0.000 0.000
Cs2 0.01203(15) 0.01203(15) 0.01203(15) 0.000 0.000 0.000
Si1 0.0109(3) 0.0103(3) 0.0107(3) 0.000 0.000 0.0000(2)
Ga1 0.0109(3) 0.0103(3) 0.0107(3) 0.000 0.000 0.0000(2)
Si2 0.0107(3) 0.0107(3) 0.0107(3) -0.00061(19) -0.00061(19) -0.00061(19)
Ga2 0.0107(3) 0.0107(3) 0.0107(3) -0.00061(19) -0.00061(19) -0.00061(19)
Si3 0.0117(5) 0.0106(4) 0.0106(4) 0.000 0.000 0.000
Ga3 0.0117(5) 0.0106(4) 0.0106(4) 0.000 0.000 0.000

loop_
_atom_type_symbol
_atom_type_description
_atom_type_scat_dispersion_real
_atom_type_scat_dispersion_imag
_atom_type_scat_source
Cs Cs -0.3680 2.1192 'International Tables Vol C Tables 4.2.6.8 and 6.1.1.4'
Ga Ga 0.2307 1.6083 'International Tables Vol C Tables 4.2.6.8 and 6.1.1.4'
Si Si 0.0817 0.0704 'International Tables Vol C Tables 4.2.6.8 and 6.1.1.4'

loop_
_geom_angle_atom_site_label_1
_geom_angle_atom_site_label_2
_geom_angle_atom_site_label_3
_geom_angle
_geom_angle_site_symmetry_1
_geom_angle_site_symmetry_3
Si1 Cs1 Ga1 122.994(8) . 39_666
Si1 Cs1 Ga1 41.473(18) . 3
Ga1 Cs1 Ga1 162.064(18) 39_666 3
Si1 Cs1 Si1 122.994(8) . 39_666
Ga1 Cs1 Si1 0.0 39_666 39_666
Ga1 Cs1 Si1 162.064(18) 3 39_666
Si1 Cs1 Si1 41.473(18) . 3
Ga1 Cs1 Si1 162.064(18) 39_666 3
Ga1 Cs1 Si1 0.00(2) 3 3
Si1 Cs1 Si1 162.064(18) 39_666 3
Si1 Cs1 Ga1 97.915(14) . 37_666
Ga1 Cs1 Ga1 41.474(18) 39_666 37_666
Ga1 Cs1 Ga1 122.994(8) 3 37_666
Si1 Cs1 Ga1 41.474(18) 39_666 37_666
Si1 Cs1 Ga1 122.994(8) 3 37_666
Si1 Cs1 Si1 97.915(14) . 37_666
Ga1 Cs1 Si1 41.474(18) 39_666 37_666
Ga1 Cs1 Si1 122.994(8) 3 37_666
Si1 Cs1 Si1 41.474(18) 39_666 37_666
Si1 Cs1 Si1 122.994(8) 3 37_666
Ga1 Cs1 Si1 0.000(17) 37_666 37_666
Si1 Cs1 Ga1 162.064(18) . 13_455
Ga1 Cs1 Ga1 70.134(16) 39_666 13_455
Ga1 Cs1 Ga1 122.994(8) 3 13_455
Si1 Cs1 Ga1 70.134(16) 39_666 13_455
Si1 Cs1 Ga1 122.994(8) 3 13_455
Ga1 Cs1 Ga1 84.889(13) 37_666 13_455
Si1 Cs1 Ga1 84.889(13) 37_666 13_455
Si1 Cs1 Si1 84.888(13) . 25_565
Ga1 Cs1 Si1 122.994(8) 39_666 25_565
Ga1 Cs1 Si1 70.134(16) 3 25_565
Si1 Cs1 Si1 122.994(8) 39_666 25_565
Si1 Cs1 Si1 70.134(16) 3 25_565
Ga1 Cs1 Si1 162.064(19) 37_666 25_565
Si1 Cs1 Si1 162.064(19) 37_666 25_565
Ga1 Cs1 Si1 97.914(14) 13_455 25_565
Si1 Cs1 Ga1 84.888(13) . 25_565
Ga1 Cs1 Ga1 122.994(8) 39_666 25_565
Ga1 Cs1 Ga1 70.134(16) 3 25_565
Si1 Cs1 Ga1 122.994(8) 39_666 25_565
Si1 Cs1 Ga1 70.134(16) 3 25_565
Ga1 Cs1 Ga1 162.064(19) 37_666 25_565
Si1 Cs1 Ga1 162.064(19) 37_666 25_565
Ga1 Cs1 Ga1 97.914(14) 13_455 25_565
Si1 Cs1 Ga1 0.000(17) 25_565 25_565
Si1 Cs1 Si1 162.064(18) . 13_455
Ga1 Cs1 Si1 70.134(16) 39_666 13_455
Ga1 Cs1 Si1 122.994(8) 3 13_455
Si1 Cs1 Si1 70.134(16) 39_666 13_455
Si1 Cs1 Si1 122.994(8) 3 13_455
Ga1 Cs1 Si1 84.889(13) 37_666 13_455
Si1 Cs1 Si1 84.889(13) 37_666 13_455
Ga1 Cs1 Si1 0.000(15) 13_455 13_455
Si1 Cs1 Si1 97.914(14) 25_565 13_455
Ga1 Cs1 Si1 97.914(14) 25_565 13_455
Si2 Cs2 Ga2 180.00(3) . 25
Si2 Cs2 Si2 180.00(3) . 25
Ga2 Cs2 Si2 0.00(3) 25 25
Si2 Cs2 Ga2 70.5 . 28
Ga2 Cs2 Ga2 109.5 25 28
Si2 Cs2 Ga2 109.5 25 28
Si2 Cs2 Ga2 109.5 . 4
Ga2 Cs2 Ga2 70.5 25 4
Si2 Cs2 Ga2 70.5 25 4
Ga2 Cs2 Ga2 180.00(3) 28 4
Si2 Cs2 Ga2 70.5 . 27
Ga2 Cs2 Ga2 109.5 25 27
Si2 Cs2 Ga2 109.5 25 27
Ga2 Cs2 Ga2 109.5 28 27
Ga2 Cs2 Ga2 70.5 4 27
Si2 Cs2 Ga2 109.5 . 3
Ga2 Cs2 Ga2 70.5 25 3
Si2 Cs2 Ga2 70.5 25 3
Ga2 Cs2 Ga2 70.5 28 3
Ga2 Cs2 Ga2 109.5 4 3
Ga2 Cs2 Ga2 180.00(4) 27 3
Si2 Cs2 Ga2 70.5 . 26
Ga2 Cs2 Ga2 109.5 25 26
Si2 Cs2 Ga2 109.5 25 26
Ga2 Cs2 Ga2 109.5 28 26
Ga2 Cs2 Ga2 70.5 4 26
Ga2 Cs2 Ga2 109.5 27 26
Ga2 Cs2 Ga2 70.5 3 26
Si2 Cs2 Ga2 109.5 . 2
Ga2 Cs2 Ga2 70.5 25 2
Si2 Cs2 Ga2 70.5 25 2
Ga2 Cs2 Ga2 70.5 28 2
Ga2 Cs2 Ga2 109.5 4 2
Ga2 Cs2 Ga2 70.5 27 2
Ga2 Cs2 Ga2 109.5 3 2
Ga2 Cs2 Ga2 180.00(4) 26 2
Si2 Cs2 Si2 70.5 . 28
Ga2 Cs2 Si2 109.5 25 28
Si2 Cs2 Si2 109.5 25 28
Ga2 Cs2 Si2 0.00(3) 28 28
Ga2 Cs2 Si2 180.00(3) 4 28
Ga2 Cs2 Si2 109.5 27 28
Ga2 Cs2 Si2 70.5 3 28
Ga2 Cs2 Si2 109.5 26 28
Ga2 Cs2 Si2 70.5 2 28
Si2 Cs2 Si2 109.5 . 4
Ga2 Cs2 Si2 70.5 25 4
Si2 Cs2 Si2 70.5 25 4
Ga2 Cs2 Si2 180.00(3) 28 4
Ga2 Cs2 Si2 0.00(3) 4 4
Ga2 Cs2 Si2 70.5 27 4
Ga2 Cs2 Si2 109.5 3 4
Ga2 Cs2 Si2 70.5 26 4
Ga2 Cs2 Si2 109.5 2 4
Si2 Cs2 Si2 180.00(3) 28 4
Si2 Si1 Ga2 107.10(3) . 26
Si2 Si1 Si2 107.10(3) . 26
Ga2 Si1 Si2 0.00(3) 26 26
Si2 Si1 Si3 106.07(3) . .
Ga2 Si1 Si3 106.07(3) 26 .
Si2 Si1 Si3 106.07(3) 26 .
Si2 Si1 Ga1 106.454(17) . 3
Ga2 Si1 Ga1 106.454(17) 26 3
Si2 Si1 Ga1 106.454(17) 26 3
Si3 Si1 Ga1 123.749(13) . 3
Si2 Si1 Si1 106.454(17) . 3
Ga2 Si1 Si1 106.454(17) 26 3
Si2 Si1 Si1 106.454(17) 26 3
Si3 Si1 Si1 123.749(13) . 3
Ga1 Si1 Si1 0.00(3) 3 3
Si2 Si1 Cs2 67.51(2) . .
Ga2 Si1 Cs2 67.51(2) 26 .
Si2 Si1 Cs2 67.51(2) 26 .
Si3 Si1 Cs2 167.70(2) . .
Ga1 Si1 Cs2 68.553(9) 3 .
Si1 Si1 Cs2 68.553(9) 3 .
Si2 Si1 Cs1 78.858(12) . .
Ga2 Si1 Cs1 173.678(19) 26 .
Si2 Si1 Cs1 173.678(19) 26 .
Si3 Si1 Cs1 73.680(11) . .
Ga1 Si1 Cs1 69.264(9) 3 .
Si1 Si1 Cs1 69.264(9) 3 .
Cs2 Si1 Cs1 113.909(12) . .
Si2 Si1 Cs1 173.678(19) . 25_565
Ga2 Si1 Cs1 78.857(12) 26 25_565
Si2 Si1 Cs1 78.857(12) 26 25_565
Si3 Si1 Cs1 73.680(11) . 25_565
Ga1 Si1 Cs1 69.264(9) 3 25_565
Si1 Si1 Cs1 69.264(9) 3 25_565
Cs2 Si1 Cs1 113.909(12) . 25_565
Cs1 Si1 Cs1 95.112(13) . 25_565
Si2 Si1 Cs1 69.172(16) . 9
Ga2 Si1 Cs1 69.171(16) 26 9
Si2 Si1 Cs1 69.171(16) 26 9
Si3 Si1 Cs1 64.539(12) . 9
Ga1 Si1 Cs1 171.711(8) 3 9
Si1 Si1 Cs1 171.711(8) 3 9
Cs2 Si1 Cs1 103.158(13) . 9
Cs1 Si1 Cs1 115.670(11) . 9
Cs1 Si1 Cs1 115.670(11) 25_565 9
Ga2 Si2 Si2 0.00(4) 14 14
Ga2 Si2 Ga1 109.05(2) 14 9
Si2 Si2 Ga1 109.05(2) 14 9
Ga2 Si2 Ga1 109.05(2) 14 5
Si2 Si2 Ga1 109.05(2) 14 5
Ga1 Si2 Ga1 109.89(2) 9 5
Ga2 Si2 Si1 109.05(2) 14 9
Si2 Si2 Si1 109.05(2) 14 9
Ga1 Si2 Si1 0.00(3) 9 9
Ga1 Si2 Si1 109.89(2) 5 9
Ga2 Si2 Si1 109.05(2) 14 5
Si2 Si2 Si1 109.05(2) 14 5
Ga1 Si2 Si1 109.89(2) 9 5
Ga1 Si2 Si1 0.00(3) 5 5
Si1 Si2 Si1 109.89(2) 9 5
Ga2 Si2 Si1 109.05(2) 14 .
Si2 Si2 Si1 109.05(2) 14 .
Ga1 Si2 Si1 109.89(2) 9 .
Ga1 Si2 Si1 109.89(2) 5 .
Si1 Si2 Si1 109.89(2) 9 .
Si1 Si2 Si1 109.89(2) 5 .
Ga2 Si2 Cs2 180.00(6) 14 .
Si2 Si2 Cs2 180.00(6) 14 .
Ga1 Si2 Cs2 70.95(2) 9 .
Ga1 Si2 Cs2 70.95(2) 5 .
Si1 Si2 Cs2 70.95(2) 9 .
Si1 Si2 Cs2 70.95(2) 5 .
Si1 Si2 Cs2 70.95(2) . .
Ga2 Si2 Cs1 72.375(13) 14 .
Si2 Si2 Cs1 72.375(13) 14 .
Ga1 Si2 Cs1 173.154(14) 9 .
Ga1 Si2 Cs1 75.382(13) 5 .
Si1 Si2 Cs1 173.154(14) 9 .
Si1 Si2 Cs1 75.382(13) 5 .
Si1 Si2 Cs1 63.641(11) . .
Cs2 Si2 Cs1 107.625(13) . .
Ga2 Si2 Cs1 72.375(13) 14 9
Si2 Si2 Cs1 72.375(13) 14 9
Ga1 Si2 Cs1 63.641(11) 9 9
Ga1 Si2 Cs1 173.154(14) 5 9
Si1 Si2 Cs1 63.641(11) 9 9
Si1 Si2 Cs1 173.154(14) 5 9
Si1 Si2 Cs1 75.383(13) . 9
Cs2 Si2 Cs1 107.625(13) . 9
Cs1 Si2 Cs1 111.253(12) . 9
Ga2 Si2 Cs1 72.375(13) 14 5
Si2 Si2 Cs1 72.375(13) 14 5
Ga1 Si2 Cs1 75.382(13) 9 5
Ga1 Si2 Cs1 63.641(11) 5 5
Si1 Si2 Cs1 75.382(13) 9 5
Si1 Si2 Cs1 63.641(11) 5 5
Si1 Si2 Cs1 173.154(14) . 5
Cs2 Si2 Cs1 107.625(13) . 5
Cs1 Si2 Cs1 111.253(12) . 5
Cs1 Si2 Cs1 111.253(12) 9 5
Si1 Si3 Ga1 107.977(13) . 19
Si1 Si3 Si1 107.977(13) . 19
Ga1 Si3 Si1 0.00(3) 19 19
Si1 Si3 Ga1 107.977(13) . 41_665
Ga1 Si3 Ga1 112.50(3) 19 41_665
Si1 Si3 Ga1 112.50(3) 19 41_665
Si1 Si3 Ga1 112.50(3) . 27_565
Ga1 Si3 Ga1 107.976(13) 19 27_565
Si1 Si3 Ga1 107.976(13) 19 27_565
Ga1 Si3 Ga1 107.976(13) 41_665 27_565
Si1 Si3 Si1 107.977(13) . 41_665
Ga1 Si3 Si1 112.50(3) 19 41_665
Si1 Si3 Si1 112.50(3) 19 41_665
Ga1 Si3 Si1 0.000(15) 41_665 41_665
Ga1 Si3 Si1 107.976(13) 27_565 41_665
Si1 Si3 Si1 112.50(3) . 27_565
Ga1 Si3 Si1 107.976(13) 19 27_565
Si1 Si3 Si1 107.976(13) 19 27_565
Ga1 Si3 Si1 107.976(13) 41_665 27_565
Ga1 Si3 Si1 0.00(2) 27_565 27_565
Si1 Si3 Si1 107.976(13) 41_665 27_565
Si1 Si3 Cs1 168.749(13) . 33_665
Ga1 Si3 Cs1 66.870(8) 19 33_665
Si1 Si3 Cs1 66.870(8) 19 33_665
Ga1 Si3 Cs1 66.870(8) 41_665 33_665
Ga1 Si3 Cs1 78.748(13) 27_565 33_665
Si1 Si3 Cs1 66.870(8) 41_665 33_665
Si1 Si3 Cs1 78.748(13) 27_565 33_665
Si1 Si3 Cs1 66.869(8) . 25_565
Ga1 Si3 Cs1 168.748(13) 19 25_565
Si1 Si3 Cs1 168.748(13) 19 25_565
Ga1 Si3 Cs1 78.748(13) 41_665 25_565
Ga1 Si3 Cs1 66.870(8) 27_565 25_565
Si1 Si3 Cs1 78.748(13) 41_665 25_565
Si1 Si3 Cs1 66.870(8) 27_565 25_565
Cs1 Si3 Cs1 120.0 33_665 25_565
Si1 Si3 Cs1 66.869(8) . .
Ga1 Si3 Cs1 78.748(13) 19 .
Si1 Si3 Cs1 78.748(13) 19 .
Ga1 Si3 Cs1 168.748(13) 41_665 .
Ga1 Si3 Cs1 66.870(8) 27_565 .
Si1 Si3 Cs1 168.748(13) 41_665 .
Si1 Si3 Cs1 66.870(8) 27_565 .
Cs1 Si3 Cs1 120.0 33_665 .
Cs1 Si3 Cs1 90.0 25_565 .
Si1 Si3 Cs1 78.749(13) . 9
Ga1 Si3 Cs1 66.870(8) 19 9
Si1 Si3 Cs1 66.870(8) 19 9
Ga1 Si3 Cs1 66.870(8) 41_665 9
Ga1 Si3 Cs1 168.748(13) 27_565 9
Si1 Si3 Cs1 66.870(8) 41_665 9
Si1 Si3 Cs1 168.748(13) 27_565 9
Cs1 Si3 Cs1 90.0 33_665 9
Cs1 Si3 Cs1 120.0 25_565 9
Cs1 Si3 Cs1 120.0 . 9

loop_
_geom_bond_atom_site_label_1
_geom_bond_atom_site_label_2
_geom_bond_distance
_geom_bond_site_symmetry_2
Cs1 Si1 3.5687(4) .
Cs1 Ga1 3.5687(4) 39_666
Cs1 Ga1 3.5687(4) 3
Cs1 Si1 3.5687(4) 39_666
Cs1 Si1 3.5687(4) 3
Cs1 Ga1 3.5687(4) 37_666
Cs1 Si1 3.5687(4) 37_666
Cs1 Ga1 3.5687(4) 13_455
Cs1 Si1 3.5687(4) 25_565
Cs1 Ga1 3.5687(4) 25_565
Cs1 Si1 3.5687(4) 13_455
Cs2 Si2 3.3781(9) .
Cs2 Ga2 3.3781(9) 25
Cs2 Si2 3.3781(9) 25
Cs2 Ga2 3.3781(9) 28
Cs2 Ga2 3.3781(9) 4
Cs2 Ga2 3.3781(9) 27
Cs2 Ga2 3.3781(9) 3
Cs2 Ga2 3.3781(9) 26
Cs2 Ga2 3.3781(9) 2
Cs2 Si2 3.3781(9) 28
Cs2 Si2 3.3781(9) 4
Si1 Si2 2.4247(5) .
Si1 Ga2 2.4247(5) 26
Si1 Si2 2.4247(5) 26
Si1 Si3 2.4658(6) .
Si1 Ga1 2.5272(11) 3
Si1 Si1 2.5272(11) 3
Si1 Cs1 3.5687(4) 25_565
Si1 Cs1 4.0456(6) 9
Si2 Ga2 2.3664(18) 14
Si2 Si2 2.3664(18) 14
Si2 Ga1 2.4246(5) 9
Si2 Ga1 2.4246(5) 5
Si2 Si1 2.4246(5) 9
Si2 Si1 2.4246(5) 5
Si2 Cs1 3.9077(3) 9
Si2 Cs1 3.9077(3) 5
Si3 Ga1 2.4659(6) 19
Si3 Si1 2.4659(6) 19
Si3 Ga1 2.4659(6) 41_665
Si3 Ga1 2.4659(6) 27_565
Si3 Si1 2.4659(6) 41_665
Si3 Si1 2.4659(6) 27_565
Si3 Cs1 3.72430(11) 33_665
Si3 Cs1 3.72430(11) 25_565
Si3 Cs1 3.72430(11) 9
